data_2228675
loop_
_publ_author_name
'Saraswathi, B. S.'
'Foro, Sabine'
'Gowda, B. Thimme'

_publ_section_title
;
 <i>N</i>-(3,5-Dimethylphenyl)succinamic acid
;
_journal_coeditor_code BT5440
_journal_issue 1
_journal_name_full 'Acta Crystallographica Section E'
_journal_page_first o234
_journal_paper_doi 10.1107/S1600536810053055
_journal_volume 67
_journal_year 2011
_chemical_formula_iupac 'C12 H15 N O3'
_chemical_formula_moiety 'C12 H15 N O3'
_chemical_formula_sum 'C12 H15 N O3'
_chemical_formula_weight 221.25
_chemical_name_systematic
;
<i>N</i>-(3,5-Dimethylphenyl)succinamic acid
;
_space_group_IT_number 14
_symmetry_cell_setting monoclinic
_symmetry_space_group_name_Hall '-P 2yn'
_symmetry_space_group_name_H-M 'P 1 21/n 1'
_atom_sites_solution_hydrogens geom
_atom_sites_solution_primary direct
_atom_sites_solution_secondary difmap
_audit_creation_method SHELXL-97
_cell_angle_alpha 90.00
_cell_angle_beta 112.00(2)
_cell_angle_gamma 90.00
_cell_formula_units_Z 4
_cell_length_a 14.346(2)
_cell_length_b 5.0225(9)
_cell_length_c 17.860(3)
_cell_measurement_reflns_used 1372
_cell_measurement_temperature 293(2)
_cell_measurement_theta_max 27.67
_cell_measurement_theta_min 2.85
_cell_volume 1193.2(4)
_computing_cell_refinement
;
CrysAlis RED (Oxford Diffraction, 2009)
;
_computing_data_collection
;
CrysAlis CCD (Oxford Diffraction, 2009)
;
_computing_data_reduction
;
CrysAlis RED (Oxford Diffraction, 2009)
;
_computing_molecular_graphics 'PLATON (Spek, 2009)'
_computing_publication_material 'SHELXL97 (Sheldrick, 2008)'
_computing_structure_refinement 'SHELXL97 (Sheldrick, 2008)'
_computing_structure_solution 'SHELXS97 (Sheldrick, 2008)'
_diffrn_ambient_temperature 293(2)
_diffrn_measured_fraction_theta_full 0.992
_diffrn_measured_fraction_theta_max 0.992
_diffrn_measurement_device_type
;
Oxford Diffraction Xcalibur diffractometer
with a Sapphire CCD detector
;
_diffrn_measurement_method
;
Rotation method data acquisition using \w
;
_diffrn_radiation_monochromator graphite
_diffrn_radiation_source 'fine-focus sealed tube'
_diffrn_radiation_type MoK\a
_diffrn_radiation_wavelength 0.71073
_diffrn_reflns_av_R_equivalents 0.0190
_diffrn_reflns_av_sigmaI/netI 0.0310
_diffrn_reflns_limit_h_max 17
_diffrn_reflns_limit_h_min -17
_diffrn_reflns_limit_k_max 4
_diffrn_reflns_limit_k_min -6
_diffrn_reflns_limit_l_max 12
_diffrn_reflns_limit_l_min -22
_diffrn_reflns_number 4452
_diffrn_reflns_theta_full 26.36
_diffrn_reflns_theta_max 26.36
_diffrn_reflns_theta_min 3.06
_diffrn_standards_decay_% 0
_diffrn_standards_number 0
_exptl_absorpt_coefficient_mu 0.089
_exptl_absorpt_correction_T_max 0.9956
_exptl_absorpt_correction_T_min 0.9612
_exptl_absorpt_correction_type multi-scan
_exptl_absorpt_process_details
;
(CrysAlis RED; Oxford Diffraction, 2009)
;
_exptl_crystal_colour colourless
_exptl_crystal_density_diffrn 1.232
_exptl_crystal_density_method 'not measured'
_exptl_crystal_description needle
_exptl_crystal_F_000 472
_exptl_crystal_size_max 0.45
_exptl_crystal_size_mid 0.08
_exptl_crystal_size_min 0.05
_refine_diff_density_max 0.202
_refine_diff_density_min -0.182
_refine_ls_extinction_method none
_refine_ls_goodness_of_fit_ref 1.025
_refine_ls_hydrogen_treatment mixed
_refine_ls_matrix_type full
_refine_ls_number_parameters 153
_refine_ls_number_reflns 2419
_refine_ls_number_restraints 0
_refine_ls_restrained_S_all 1.025
_refine_ls_R_factor_all 0.0904
_refine_ls_R_factor_gt 0.0537
_refine_ls_shift/su_max 0.018
_refine_ls_shift/su_mean 0.000
_refine_ls_structure_factor_coef Fsqd
_refine_ls_weighting_details 'calc w=1/[\s^2^(Fo^2^)+(0.0672P)^2^+0.3965P] where P=(Fo^2^+2Fc^2^)/3'
_refine_ls_weighting_scheme calc
_refine_ls_wR_factor_gt 0.1284
_refine_ls_wR_factor_ref 0.1471
_reflns_number_gt 1593
_reflns_number_total 2419
_reflns_threshold_expression I>2\s(I)
_cod_data_source_file bt5440.cif
_cod_data_source_block I
_cod_original_cell_volume 1193.2(3)
_cod_original_sg_symbol_H-M 'P 21/n'
_cod_database_code 2228675
_cod_database_fobs_code 2228675

loop_
_symmetry_equiv_pos_as_xyz
'x, y, z'
'-x+1/2, y+1/2, -z+1/2'
'-x, -y, -z'
'x-1/2, -y-1/2, z-1/2'

loop_
_atom_site_type_symbol
_atom_site_label
_atom_site_fract_x
_atom_site_fract_y
_atom_site_fract_z
_atom_site_U_iso_or_equiv
_atom_site_adp_type
_atom_site_calc_flag
_atom_site_refinement_flags
_atom_site_occupancy
_atom_site_disorder_assembly
_atom_site_disorder_group
C C1 0.59923(15) -0.1845(4) 0.36154(12) 0.0429(5) Uani d . 1 . .
C C2 0.56185(17) -0.3031(5) 0.28576(13) 0.0490(6) Uani d . 1 . .
H H2 0.5005 -0.2483 0.2476 0.059 Uiso calc R 1 . .
C C3 0.61608(19) -0.5031(5) 0.26700(15) 0.0555(6) Uani d . 1 . .
C C4 0.70735(19) -0.5819(5) 0.32444(17) 0.0627(7) Uani d . 1 . .
H H4 0.7437 -0.7157 0.3117 0.075 Uiso calc R 1 . .
C C5 0.74574(18) -0.4675(5) 0.40004(16) 0.0583(7) Uani d . 1 . .
C C6 0.69101(16) -0.2678(5) 0.41832(14) 0.0506(6) Uani d . 1 . .
H H6 0.7159 -0.1887 0.4691 0.061 Uiso calc R 1 . .
C C7 0.45744(14) 0.1217(4) 0.34799(11) 0.0390(5) Uani d . 1 . .
C C8 0.42783(15) 0.3396(4) 0.39303(12) 0.0419(5) Uani d . 1 . .
H H8A 0.4314 0.2706 0.4448 0.050 Uiso calc R 1 . .
H H8B 0.4759 0.4841 0.4035 0.050 Uiso calc R 1 . .
C C9 0.32429(15) 0.4476(4) 0.34847(12) 0.0477(6) Uani d . 1 . .
H H9A 0.3190 0.5039 0.2951 0.057 Uiso calc R 1 . .
H H9B 0.2757 0.3063 0.3418 0.057 Uiso calc R 1 . .
C C10 0.29831(15) 0.6774(4) 0.39033(11) 0.0417(5) Uani d . 1 . .
C C11 0.5745(2) -0.6330(6) 0.18462(17) 0.0773(9) Uani d . 1 . .
H H11A 0.5206 -0.5267 0.1489 0.093 Uiso calc R 1 . .
H H11B 0.5499 -0.8074 0.1893 0.093 Uiso calc R 1 . .
H H11C 0.6268 -0.6471 0.1635 0.093 Uiso calc R 1 . .
C C12 0.8446(2) -0.5577(7) 0.46246(19) 0.0861(10) Uani d . 1 . .
H H12A 0.8325 -0.6906 0.4964 0.103 Uiso calc R 1 . .
H H12B 0.8784 -0.4084 0.4948 0.103 Uiso calc R 1 . .
H H12C 0.8858 -0.6316 0.4359 0.103 Uiso calc R 1 . .
N N1 0.54859(13) 0.0184(4) 0.38637(10) 0.0446(5) Uani d . 1 . .
H H1N 0.5825(17) 0.090(5) 0.4335(14) 0.054 Uiso d . 1 . .
O O1 0.40041(11) 0.0430(3) 0.28096(9) 0.0557(5) Uani d . 1 . .
O O2 0.35474(12) 0.7710(3) 0.45287(9) 0.0593(5) Uani d . 1 . .
O O3 0.20787(12) 0.7838(3) 0.35458(9) 0.0563(5) Uani d . 1 . .
H H3O 0.1771(19) 0.695(5) 0.3110(16) 0.068 Uiso d . 1 . .

loop_
_atom_site_aniso_label
_atom_site_aniso_U_11
_atom_site_aniso_U_22
_atom_site_aniso_U_33
_atom_site_aniso_U_12
_atom_site_aniso_U_13
_atom_site_aniso_U_23
C1 0.0391(11) 0.0465(13) 0.0432(11) 0.0005(10) 0.0154(9) 0.0049(10)
C2 0.0464(12) 0.0548(14) 0.0461(12) -0.0005(11) 0.0178(10) -0.0002(11)
C3 0.0628(15) 0.0543(14) 0.0601(14) -0.0069(12) 0.0352(13) -0.0027(12)
C4 0.0632(16) 0.0578(15) 0.0810(19) 0.0093(13) 0.0429(15) 0.0059(14)
C5 0.0473(13) 0.0631(16) 0.0691(16) 0.0074(12) 0.0271(12) 0.0175(13)
C6 0.0446(12) 0.0580(14) 0.0477(12) 0.0015(11) 0.0158(10) 0.0075(11)
C7 0.0361(10) 0.0416(12) 0.0323(10) -0.0043(9) 0.0050(8) 0.0001(9)
C8 0.0390(11) 0.0449(12) 0.0345(10) -0.0036(9) 0.0053(8) -0.0026(9)
C9 0.0436(12) 0.0479(13) 0.0375(11) 0.0041(10) -0.0010(9) -0.0059(10)
C10 0.0398(11) 0.0479(12) 0.0307(10) 0.0008(10) 0.0055(8) 0.0020(9)
C11 0.090(2) 0.0774(19) 0.0780(19) -0.0079(16) 0.0473(17) -0.0227(16)
C12 0.0632(17) 0.105(2) 0.090(2) 0.0334(17) 0.0282(16) 0.0258(19)
N1 0.0390(10) 0.0513(11) 0.0343(9) 0.0019(8) 0.0032(8) -0.0051(8)
O1 0.0458(9) 0.0639(11) 0.0397(8) 0.0063(8) -0.0042(7) -0.0135(7)
O2 0.0572(10) 0.0654(11) 0.0380(8) 0.0020(8) -0.0021(7) -0.0156(8)
O3 0.0492(9) 0.0673(11) 0.0414(8) 0.0137(8) 0.0043(7) -0.0070(8)

loop_
_atom_type_symbol
_atom_type_description
_atom_type_scat_dispersion_real
_atom_type_scat_dispersion_imag
_atom_type_scat_source
C C 0.0033 0.0016 'International Tables Vol C Tables 4.2.6.8 and 6.1.1.4'
H H 0.0000 0.0000 'International Tables Vol C Tables 4.2.6.8 and 6.1.1.4'
N N 0.0061 0.0033 'International Tables Vol C Tables 4.2.6.8 and 6.1.1.4'
O O 0.0106 0.0060 'International Tables Vol C Tables 4.2.6.8 and 6.1.1.4'

loop_
_geom_angle_atom_site_label_1
_geom_angle_atom_site_label_2
_geom_angle_atom_site_label_3
_geom_angle_site_symmetry_1
_geom_angle_site_symmetry_3
_geom_angle
_geom_angle_publ_flag
C2 C1 C6 . . 119.7(2) ?
C2 C1 N1 . . 123.88(19) ?
C6 C1 N1 . . 116.40(19) ?
C3 C2 C1 . . 120.0(2) ?
C3 C2 H2 . . 120.0 ?
C1 C2 H2 . . 120.0 ?
C4 C3 C2 . . 119.2(2) ?
C4 C3 C11 . . 121.1(2) ?
C2 C3 C11 . . 119.7(2) ?
C5 C4 C3 . . 121.8(2) ?
C5 C4 H4 . . 119.1 ?
C3 C4 H4 . . 119.1 ?
C4 C5 C6 . . 118.6(2) ?
C4 C5 C12 . . 121.3(2) ?
C6 C5 C12 . . 120.1(3) ?
C5 C6 C1 . . 120.7(2) ?
C5 C6 H6 . . 119.6 ?
C1 C6 H6 . . 119.6 ?
O1 C7 N1 . . 122.7(2) ?
O1 C7 C8 . . 122.14(18) ?
N1 C7 C8 . . 115.19(17) ?
C9 C8 C7 . . 113.56(16) ?
C9 C8 H8A . . 108.9 ?
C7 C8 H8A . . 108.9 ?
C9 C8 H8B . . 108.9 ?
C7 C8 H8B . . 108.9 ?
H8A C8 H8B . . 107.7 ?
C10 C9 C8 . . 113.35(17) ?
C10 C9 H9A . . 108.9 ?
C8 C9 H9A . . 108.9 ?
C10 C9 H9B . . 108.9 ?
C8 C9 H9B . . 108.9 ?
H9A C9 H9B . . 107.7 ?
O2 C10 O3 . . 119.1(2) ?
O2 C10 C9 . . 123.95(19) ?
O3 C10 C9 . . 116.91(17) ?
C3 C11 H11A . . 109.5 ?
C3 C11 H11B . . 109.5 ?
H11A C11 H11B . . 109.5 ?
C3 C11 H11C . . 109.5 ?
H11A C11 H11C . . 109.5 ?
H11B C11 H11C . . 109.5 ?
C5 C12 H12A . . 109.5 ?
C5 C12 H12B . . 109.5 ?
H12A C12 H12B . . 109.5 ?
C5 C12 H12C . . 109.5 ?
H12A C12 H12C . . 109.5 ?
H12B C12 H12C . . 109.5 ?
C7 N1 C1 . . 129.70(18) ?
C7 N1 H1N . . 114.7(15) ?
C1 N1 H1N . . 115.6(15) ?
C10 O3 H3O . . 107.7(17) ?

loop_
_geom_bond_atom_site_label_1
_geom_bond_atom_site_label_2
_geom_bond_site_symmetry_2
_geom_bond_distance
_geom_bond_publ_flag
C1 C2 . 1.389(3) ?
C1 C6 . 1.392(3) ?
C1 N1 . 1.416(3) ?
C2 C3 . 1.386(3) ?
C2 H2 . 0.9300 ?
C3 C4 . 1.385(3) ?
C3 C11 . 1.513(3) ?
C4 C5 . 1.378(4) ?
C4 H4 . 0.9300 ?
C5 C6 . 1.386(3) ?
C5 C12 . 1.508(4) ?
C6 H6 . 0.9300 ?
C7 O1 . 1.235(2) ?
C7 N1 . 1.333(3) ?
C7 C8 . 1.510(3) ?
C8 C9 . 1.499(3) ?
C8 H8A . 0.9700 ?
C8 H8B . 0.9700 ?
C9 C10 . 1.496(3) ?
C9 H9A . 0.9700 ?
C9 H9B . 0.9700 ?
C10 O2 . 1.203(2) ?
C10 O3 . 1.325(2) ?
C11 H11A . 0.9600 ?
C11 H11B . 0.9600 ?
C11 H11C . 0.9600 ?
C12 H12A . 0.9600 ?
C12 H12B . 0.9600 ?
C12 H12C . 0.9600 ?
N1 H1N . 0.88(2) ?
O3 H3O . 0.86(3) ?

loop_
_geom_hbond_atom_site_label_D
_geom_hbond_atom_site_label_H
_geom_hbond_atom_site_label_A
_geom_hbond_site_symmetry_A
_geom_hbond_distance_DH
_geom_hbond_distance_HA
_geom_hbond_distance_DA
_geom_hbond_angle_DHA
N1 H1N O2 3_666 0.88(2) 2.01(2) 2.881(2) 171(2)
O3 H3O O1 2 0.86(3) 1.77(3) 2.630(2) 172(3)

loop_
_geom_torsion_atom_site_label_1
_geom_torsion_atom_site_label_2
_geom_torsion_atom_site_label_3
_geom_torsion_atom_site_label_4
_geom_torsion_site_symmetry_1
_geom_torsion_site_symmetry_2
_geom_torsion_site_symmetry_3
_geom_torsion_site_symmetry_4
_geom_torsion
_geom_torsion_publ_flag
C6 C1 C2 C3 . . . . -0.1(3) ?
N1 C1 C2 C3 . . . . -179.2(2) ?
C1 C2 C3 C4 . . . . -0.1(3) ?
C1 C2 C3 C11 . . . . 179.5(2) ?
C2 C3 C4 C5 . . . . 0.2(4) ?
C11 C3 C4 C5 . . . . -179.3(2) ?
C3 C4 C5 C6 . . . . -0.2(4) ?
C3 C4 C5 C12 . . . . 179.2(2) ?
C4 C5 C6 C1 . . . . 0.0(4) ?
C12 C5 C6 C1 . . . . -179.4(2) ?
C2 C1 C6 C5 . . . . 0.2(3) ?
N1 C1 C6 C5 . . . . 179.3(2) ?
O1 C7 C8 C9 . . . . -0.1(3) ?
N1 C7 C8 C9 . . . . -179.09(19) ?
C7 C8 C9 C10 . . . . -175.54(18) ?
C8 C9 C10 O2 . . . . 1.1(3) ?
C8 C9 C10 O3 . . . . 180.00(19) ?
O1 C7 N1 C1 . . . . 1.5(4) ?
C8 C7 N1 C1 . . . . -179.56(19) ?
C2 C1 N1 C7 . . . . 4.9(4) ?
C6 C1 N1 C7 . . . . -174.2(2) ?

loop_
_cod_related_entry_id
_cod_related_entry_database
_cod_related_entry_code
1 ChemSpider 637959
